data_1504613
loop_
_publ_author_name
'Oliva, Ana I.'
'Christmann, Ute'
'Font, Daniel'
'Cuevas, F\'elix'
'Ballester, Pablo'
'Buschmann, Helmut'
'Torrens, Antoni'
'Yenes, Susana'
'Peric\`as, Miquel A'

_publ_contact_author
;
    Cuevas, Felix
    Institute of Chemical Research of Catalonia (ICIQ)
    Avd. Pa\=isos Catalans 16
    E-43007 Tarragona, Spain
;
_publ_section_title
;
 Intramolecular azide-alkyne cycloaddition for the fast assembly of
 structurally diverse, tricyclic 1,2,3-triazoles.
;
_journal_issue 8
_journal_name_full 'Organic letters'
_journal_page_first 1617
_journal_page_last 1619
_journal_paper_doi 10.1021/ol800291t
_journal_volume 10
_journal_year 2008
_chemical_absolute_configuration ad
_chemical_formula_sum 'C8 H16 Cl2 N4 O2'
_chemical_formula_weight 271.15
_chemical_name_systematic
;

 ?

;
_space_group_IT_number 4
_symmetry_cell_setting monoclinic
_symmetry_space_group_name_Hall 'P 2yb'
_symmetry_space_group_name_H-M 'P 1 21 1'
_atom_sites_solution_hydrogens geom
_atom_sites_solution_primary direct
_atom_sites_solution_secondary difmap
_audit_creation_method SHELXL-97
_cell_angle_alpha 90.00
_cell_angle_beta 91.483(2)
_cell_angle_gamma 90.00
_cell_formula_units_Z 2
_cell_length_a 6.7790(3)
_cell_length_b 6.6026(3)
_cell_length_c 13.2443(6)
_cell_measurement_reflns_used 9759
_cell_measurement_temperature 100(2)
_cell_measurement_theta_max 38.19
_cell_measurement_theta_min 3.01
_cell_volume 592.60(5)
_computing_cell_refinement 'Bruker-Nonius Apex v1.0-22 2002'
_computing_data_collection 'Bruker-Nonius Apex v1.0-22 2002'
_computing_data_reduction 'SAINT+ Version 7.06A Bruker-Nonius, 2004'
_computing_molecular_graphics 'Shelxtl Version 6.12 (Sheldrick, 2001)'
_computing_publication_material 'Shelxtl Version 6.12 (Sheldrick, 2001)'
_computing_structure_refinement 'Shelxtl Version 6.12 (Sheldrick, 2001)'
_computing_structure_solution 'Shelxtl Version 6.12 (Sheldrick, 2001)'
_diffrn_ambient_temperature 100(2)
_diffrn_detector_area_resol_mean 512
_diffrn_detector_type '4K CCD area detector APEX II'
_diffrn_measured_fraction_theta_full 0.981
_diffrn_measured_fraction_theta_max 0.981
_diffrn_measurement_device_type 'Kappa 4-axis goniometer bruker-nonius'
_diffrn_measurement_method
;
 Fullsphere data collection, phi and omega scans
;
_diffrn_measurement_specimen_support 'magnetic support whith 10 micron nylon fiber cryoloop'
_diffrn_radiation_monochromator 'Multilayer Montel 200 mirrors'
_diffrn_radiation_type MoK\a
_diffrn_radiation_wavelength 0.71073
_diffrn_reflns_av_R_equivalents 0.0435
_diffrn_reflns_av_sigmaI/netI 0.0429
_diffrn_reflns_limit_h_max 11
_diffrn_reflns_limit_h_min -11
_diffrn_reflns_limit_k_max 8
_diffrn_reflns_limit_k_min -11
_diffrn_reflns_limit_l_max 21
_diffrn_reflns_limit_l_min -22
_diffrn_reflns_number 12315
_diffrn_reflns_theta_full 38.25
_diffrn_reflns_theta_max 38.25
_diffrn_reflns_theta_min 3.01
_diffrn_source 'rotating anode X-ray tube'
_diffrn_source_current 70
_diffrn_source_power 50
_diffrn_source_size '3 mm x 0.3 mm fine focus'
_diffrn_source_type 'Bruker-Nonius FR 591'
_exptl_absorpt_coefficient_mu 0.540
_exptl_absorpt_correction_T_max 1.00000
_exptl_absorpt_correction_T_min 0.95350
_exptl_absorpt_correction_type empirical
_exptl_absorpt_process_details
; 
 SADABS Version 2.1 2003 Bruker-Nonius
 Blessing, Acta Cryst. (1995) A51 33-38
;
_exptl_crystal_colour yellow
_exptl_crystal_density_diffrn 1.520
_exptl_crystal_density_method 'not measured'
_exptl_crystal_description plate
_exptl_crystal_F_000 284
_exptl_crystal_size_max 0.05
_exptl_crystal_size_mid 0.05
_exptl_crystal_size_min 0.01
_refine_diff_density_max 0.821
_refine_diff_density_min -0.362
_refine_diff_density_rms 0.089
_refine_ls_abs_structure_details 'Flack H D (1983), Acta Cryst. A39, 876-881'
_refine_ls_abs_structure_Flack 0.01(5)
_refine_ls_extinction_method none
_refine_ls_goodness_of_fit_ref 1.117
_refine_ls_hydrogen_treatment noref
_refine_ls_matrix_type full
_refine_ls_number_parameters 147
_refine_ls_number_reflns 4670
_refine_ls_number_restraints 1
_refine_ls_restrained_S_all 1.117
_refine_ls_R_factor_all 0.0405
_refine_ls_R_factor_gt 0.0390
_refine_ls_shift/su_max 0.001
_refine_ls_shift/su_mean 0.000
_refine_ls_structure_factor_coef Fsqd
_refine_ls_weighting_details 'calc w=1/[\s^2^(Fo^2^)+(0.0537P)^2^+0.1865P] where P=(Fo^2^+2Fc^2^)/3'
_refine_ls_weighting_scheme calc
_refine_ls_wR_factor_gt 0.1070
_refine_ls_wR_factor_ref 0.1079
_reflns_number_gt 4488
_reflns_number_total 4670
_reflns_threshold_expression >2sigma(I)
_cod_data_source_file ol800291t-file001.cif
_cod_data_source_block ibp21
_cod_depositor_comments
;
The following automatic conversions were performed:
'_diffrn_measurement_specimen_suppport' tag replaced with
'_diffrn_measurement_specimen_support'.

Automatic conversion script
Id: cif_correct_tags 1440 2010-10-19 06:21:57Z saulius 

The following automatic conversions were performed:

'_symmetry_cell_setting' value 'Monoclinic' changed to 'monoclinic'
according to /home/saulius/struct/CIF-dictionaries/cif_core.dic
dictionary named 'cif_core.dic' version 2.4.1 from 2010-06-29.

Automatic conversion script
Id: cif_fix_values 1715 2011-07-08 13:25:40Z adriana 
;
_cod_original_sg_symbol_H-M P2(1)
_cod_database_code 1504613

loop_
_symmetry_equiv_pos_as_xyz
'x, y, z'
'-x, y+1/2, -z'

loop_
_atom_site_label
_atom_site_type_symbol
_atom_site_fract_x
_atom_site_fract_y
_atom_site_fract_z
_atom_site_U_iso_or_equiv
_atom_site_adp_type
_atom_site_occupancy
_atom_site_symmetry_multiplicity
_atom_site_calc_flag
_atom_site_refinement_flags
Cl1 Cl 0.76511(5) 0.36409(5) 0.36205(2) 0.01726(7) Uani 1 1 d .
O1 O 0.42189(15) 0.8751(2) 0.24796(9) 0.01883(19) Uani 1 1 d .
N1 N 0.86733(18) 0.8571(3) 0.50758(9) 0.01706(19) Uani 1 1 d .
H1A H 0.9428 0.8542 0.5626 0.020 Uiso 1 1 calc R
C1 C 0.4101(2) 0.8376(3) 0.35429(12) 0.0206(3) Uani 1 1 d .
H1B H 0.3554 0.7004 0.3648 0.025 Uiso 1 1 calc R
H1C H 0.3182 0.9365 0.3839 0.025 Uiso 1 1 calc R
O1S O 0.8075(2) 0.8188(3) 0.73509(11) 0.0332(4) Uani 1 1 d .
H1S H 0.9231 0.8563 0.7497 0.050 Uiso 1 1 calc R
C1S C 0.6942(2) 0.8176(3) 0.82355(12) 0.0210(3) Uani 1 1 d .
H1S1 H 0.7245 0.6954 0.8629 0.032 Uiso 1 1 calc R
H1S2 H 0.5534 0.8190 0.8046 0.032 Uiso 1 1 calc R
H1S3 H 0.7261 0.9377 0.8643 0.032 Uiso 1 1 calc R
Cl2 Cl 0.83226(5) 0.27882(7) 0.06001(3) 0.02075(8) Uani 1 1 d .
N2 N 0.93676(16) 0.8734(2) 0.41579(8) 0.01510(18) Uani 1 1 d .
C2 C 0.60748(18) 0.8530(3) 0.40874(10) 0.01518(19) Uani 1 1 d .
C3 C 0.6683(2) 0.8454(3) 0.50832(11) 0.0181(2) Uani 1 1 d .
H3A H 0.5876 0.8342 0.5656 0.022 Uiso 1 1 calc R
N3 N 0.77713(15) 0.8683(2) 0.35762(8) 0.01329(16) Uani 1 1 d .
C4 C 0.77608(19) 0.8909(2) 0.24909(10) 0.0134(2) Uani 1 1 d .
H4A H 0.7689 1.0376 0.2306 0.016 Uiso 1 1 calc R
N4 N 0.8336(2) 0.7380(2) 0.09209(10) 0.0190(2) Uani 1 1 d .
H4B H 0.8907 0.8083 0.0405 0.023 Uiso 1 1 calc R
H4C H 0.8453 0.6018 0.0789 0.023 Uiso 1 1 calc R
C5 C 0.93878(19) 0.7884(3) 0.19171(10) 0.0164(2) Uani 1 1 d .
H5A H 0.9862 0.6646 0.2268 0.020 Uiso 1 1 calc R
H5B H 1.0515 0.8811 0.1817 0.020 Uiso 1 1 calc R
C6 C 0.6184(2) 0.7942(3) 0.09750(11) 0.0187(2) Uani 1 1 d .
H6A H 0.5328 0.6963 0.0605 0.022 Uiso 1 1 calc R
H6B H 0.5928 0.9324 0.0713 0.022 Uiso 1 1 calc R
C7 C 0.59159(18) 0.7820(3) 0.21058(10) 0.01520(19) Uani 1 1 d .
H7A H 0.5962 0.6372 0.2326 0.018 Uiso 1 1 calc R

loop_
_atom_site_aniso_label
_atom_site_aniso_U_11
_atom_site_aniso_U_22
_atom_site_aniso_U_33
_atom_site_aniso_U_23
_atom_site_aniso_U_13
_atom_site_aniso_U_12
Cl1 0.01888(13) 0.01486(12) 0.01793(12) -0.00037(11) -0.00156(9) 0.00142(11)
O1 0.0114(3) 0.0208(5) 0.0243(4) 0.0016(4) -0.0005(3) 0.0026(4)
N1 0.0171(4) 0.0203(5) 0.0139(4) -0.0020(4) 0.0021(3) -0.0013(5)
C1 0.0111(4) 0.0270(8) 0.0238(6) -0.0005(5) 0.0031(4) -0.0010(5)
O1S 0.0251(5) 0.0510(12) 0.0238(5) -0.0003(6) 0.0072(4) -0.0055(6)
C1S 0.0198(6) 0.0228(7) 0.0205(5) -0.0013(5) 0.0013(4) 0.0007(5)
Cl2 0.01894(14) 0.02226(16) 0.02131(14) 0.00050(12) 0.00537(10) -0.00261(13)
N2 0.0131(4) 0.0173(5) 0.0149(4) -0.0010(4) 0.0010(3) -0.0007(4)
C2 0.0120(4) 0.0158(5) 0.0179(4) -0.0013(5) 0.0036(3) -0.0006(4)
C3 0.0169(5) 0.0194(6) 0.0181(5) -0.0023(5) 0.0045(4) -0.0005(5)
N3 0.0110(4) 0.0145(4) 0.0144(4) -0.0010(4) 0.0018(3) -0.0002(4)
C4 0.0124(4) 0.0130(5) 0.0150(4) 0.0002(4) 0.0010(3) -0.0013(4)
N4 0.0194(5) 0.0230(6) 0.0147(4) -0.0017(4) 0.0022(4) -0.0027(4)
C5 0.0143(5) 0.0203(6) 0.0148(4) -0.0008(5) 0.0019(4) 0.0006(5)
C6 0.0184(5) 0.0209(6) 0.0168(5) 0.0011(5) -0.0028(4) -0.0015(5)
C7 0.0125(4) 0.0150(5) 0.0180(5) 0.0002(5) -0.0007(4) -0.0010(4)

loop_
_atom_type_symbol
_atom_type_description
_atom_type_scat_dispersion_real
_atom_type_scat_dispersion_imag
_atom_type_scat_source
C C 0.0033 0.0016 'International Tables Vol C Tables 4.2.6.8 and 6.1.1.4'
H H 0.0000 0.0000 'International Tables Vol C Tables 4.2.6.8 and 6.1.1.4'
N N 0.0061 0.0033 'International Tables Vol C Tables 4.2.6.8 and 6.1.1.4'
O O 0.0106 0.0060 'International Tables Vol C Tables 4.2.6.8 and 6.1.1.4'
Cl Cl 0.1484 0.1585 'International Tables Vol C Tables 4.2.6.8 and 6.1.1.4'

loop_
_geom_angle_atom_site_label_1
_geom_angle_atom_site_label_2
_geom_angle_atom_site_label_3
_geom_angle
C7 O1 C1 109.71(11)
N2 N1 C3 113.04(12)
O1 C1 C2 112.77(11)
N3 N2 N1 103.32(10)
N3 C2 C3 104.20(11)
N3 C2 C1 121.41(12)
C3 C2 C1 134.30(12)
N1 C3 C2 105.43(12)
N2 N3 C2 114.00(10)
N2 N3 C4 124.34(10)
C2 N3 C4 121.53(11)
N3 C4 C5 117.92(11)
N3 C4 C7 105.54(11)
C5 C4 C7 102.95(11)
C6 N4 C5 109.72(11)
C4 C5 N4 101.65(11)
N4 C6 C7 100.06(11)
O1 C7 C6 116.42(12)
O1 C7 C4 110.42(13)
C6 C7 C4 100.83(11)

loop_
_geom_bond_atom_site_label_1
_geom_bond_atom_site_label_2
_geom_bond_distance
O1 C7 1.4057(18)
O1 C1 1.4341(19)
N1 N2 1.3192(16)
N1 C3 1.3516(19)
C1 C2 1.507(2)
O1S C1S 1.417(2)
N2 N3 1.3125(15)
C2 N3 1.3532(16)
C2 C3 1.373(2)
N3 C4 1.4450(17)
C4 C5 1.5149(19)
C4 C7 1.5193(19)
N4 C6 1.509(2)
N4 C5 1.5202(19)
C6 C7 1.515(2)

loop_
_geom_torsion_atom_site_label_1
_geom_torsion_atom_site_label_2
_geom_torsion_atom_site_label_3
_geom_torsion_atom_site_label_4
_geom_torsion
C7 O1 C1 C2 40.8(2)
C3 N1 N2 N3 -1.0(2)
O1 C1 C2 N3 -9.8(2)
O1 C1 C2 C3 174.27(18)
N2 N1 C3 C2 0.6(2)
N3 C2 C3 N1 0.11(19)
C1 C2 C3 N1 176.50(19)
N1 N2 N3 C2 1.1(2)
N1 N2 N3 C4 176.97(15)
C3 C2 N3 N2 -0.8(2)
C1 C2 N3 N2 -177.75(16)
C3 C2 N3 C4 -176.77(15)
C1 C2 N3 C4 6.2(3)
N2 N3 C4 C5 40.1(2)
C2 N3 C4 C5 -144.34(15)
N2 N3 C4 C7 154.32(15)
C2 N3 C4 C7 -30.1(2)
N3 C4 C5 N4 148.30(13)
C7 C4 C5 N4 32.65(14)
C6 N4 C5 C4 -4.53(17)
C5 N4 C6 C7 -25.10(17)
C1 O1 C7 C6 175.71(14)
C1 O1 C7 C4 -70.16(16)
N4 C6 C7 O1 164.01(14)
N4 C6 C7 C4 44.55(15)
N3 C4 C7 O1 62.58(15)
C5 C4 C7 O1 -173.19(12)
N3 C4 C7 C6 -173.74(12)
C5 C4 C7 C6 -49.51(14)
